data_7214631
loop_
_publ_author_name
'Barcel\'o-Oliver, Miquel'
'Baquero, Beatriz A.'
'Bauz\'a, Antonio'
'Garc\'ia-Raso, Angel'
'Terr\'on, Angel'
'Mata, Ignasi'
'Molins, Elies'
'Frontera, Antonio'

_publ_section_title
;
 Experimental and theoretical study of thymine and cytosine derivatives:
 the crucial role of weak noncovalent interactions
;
_journal_issue 18
_journal_name_full CrystEngComm
_journal_page_first 5777
_journal_paper_doi 10.1039/c2ce25580d
_journal_volume 14
_journal_year 2012
_chemical_formula_moiety '2(C10 H18 N3 O), 2(C10 H17 N3 O), Cl6 Hg2'
_chemical_formula_sum 'C40 H70 Cl6 Hg2 N12 O4'
_chemical_formula_weight 1396.96
_chemical_name_systematic
;
?
;
_space_group_IT_number 14
_symmetry_cell_setting monoclinic
_symmetry_space_group_name_Hall '-P 2ybc'
_symmetry_space_group_name_H-M 'P 1 21/c 1'
_atom_sites_solution_hydrogens geom
_atom_sites_solution_primary direct
_atom_sites_solution_secondary difmap
_audit_conform_dict_location ftp://ftp.iucr.org/pub/cif_core.dic
_audit_conform_dict_name cif_core.dic
_audit_conform_dict_version 2.4
_audit_creation_date 2010-07-29T17:03:05-00:00
_audit_creation_method 'WinGX routine CIF_UPDATE'
_cell_angle_alpha 90
_cell_angle_beta 91.616(3)
_cell_angle_gamma 90
_cell_formula_units_Z 4
_cell_length_a 7.4416(2)
_cell_length_b 28.1838(11)
_cell_length_c 25.9487(6)
_cell_measurement_reflns_used 12249
_cell_measurement_temperature 183(2)
_cell_measurement_theta_max 29.3042
_cell_measurement_theta_min 2.6718
_cell_volume 5440.1(3)
_computing_cell_refinement 'CrysAlis RED (Oxford, 2007)'
_computing_data_collection 'CrysAlis RED (Oxford, 2007)'
_computing_data_reduction 'CrysAlis RED (Oxford, 2007)'
_computing_molecular_graphics 'ORTEP-3 (Farrugia, 1997)'
_computing_publication_material 'SHELXL-97 (Sheldrick, 1997)'
_computing_structure_refinement 'SHELXL-97 (Sheldrick, 1997)'
_computing_structure_solution 'SHELXS-97 (Sheldrick, 1990)'
_diffrn_ambient_temperature 183(2)
_diffrn_detector_area_resol_mean 10.4498
_diffrn_measured_fraction_theta_full 0.999
_diffrn_measured_fraction_theta_max 0.999
_diffrn_measurement_device_type 'Xcalibur Ruby'
_diffrn_measurement_method '/o oscillation scan'
_diffrn_radiation_monochromator graphite
_diffrn_radiation_source 'Enhance (Mo) X-ray Source'
_diffrn_radiation_wavelength 0.71073
_diffrn_reflns_av_R_equivalents 0.0319
_diffrn_reflns_av_unetI/netI 0.0637
_diffrn_reflns_limit_h_max 9
_diffrn_reflns_limit_h_min -7
_diffrn_reflns_limit_k_max 32
_diffrn_reflns_limit_k_min -35
_diffrn_reflns_limit_l_max 24
_diffrn_reflns_limit_l_min -32
_diffrn_reflns_number 32624
_diffrn_reflns_theta_full 26.37
_diffrn_reflns_theta_max 26.37
_diffrn_reflns_theta_min 2.68
_exptl_absorpt_coefficient_mu 5.981
_exptl_absorpt_correction_T_max 1.00000
_exptl_absorpt_correction_T_min 0.45739
_exptl_absorpt_correction_type multi-scan
_exptl_absorpt_process_details
;
CrysAlisPro, Oxford Diffraction Ltd.,
Version 1.171.33.66 (release 28-04-2010 CrysAlis171 .NET)
(compiled Apr 28 2010,14:27:37)
Empirical absorption correction using spherical harmonics,
implemented in SCALE3 ABSPACK scaling algorithm.
;
_exptl_crystal_colour colourless
_exptl_crystal_density_diffrn 1.706
_exptl_crystal_density_method 'not measured'
_exptl_crystal_description plate
_exptl_crystal_F_000 2752
_exptl_crystal_size_max 0.41
_exptl_crystal_size_mid 0.1
_exptl_crystal_size_min 0.07
_refine_diff_density_max 2.399
_refine_diff_density_min -1.164
_refine_diff_density_rms 0.162
_refine_ls_extinction_method none
_refine_ls_goodness_of_fit_ref 0.972
_refine_ls_hydrogen_treatment mixed
_refine_ls_matrix_type full
_refine_ls_number_parameters 671
_refine_ls_number_reflns 11114
_refine_ls_number_restraints 289
_refine_ls_restrained_S_all 0.967
_refine_ls_R_factor_all 0.0896
_refine_ls_R_factor_gt 0.052
_refine_ls_shift/su_max 0.033
_refine_ls_shift/su_mean 0.002
_refine_ls_structure_factor_coef Fsqd
_refine_ls_weighting_details 'calc w=1/[\s^2^(Fo^2^)+(0.1003P)^2^+0.0000P] where P=(Fo^2^+2Fc^2^)/3'
_refine_ls_weighting_scheme calc
_refine_ls_wR_factor_gt 0.1555
_refine_ls_wR_factor_ref 0.1652
_reflns_number_gt 6669
_reflns_number_total 11114
_reflns_threshold_expression >2\s(I)
_cod_data_source_file c2ce25580d.txt
_cod_data_source_block mb280710
_cod_original_sg_symbol_H-M 'P 21/c'
_cod_database_code 7214631

loop_
_symmetry_equiv_pos_as_xyz
'x, y, z'
'-x, y+1/2, -z+1/2'
'-x, -y, -z'
'x, -y-1/2, z-1/2'

loop_
_atom_site_label
_atom_site_type_symbol
_atom_site_fract_x
_atom_site_fract_y
_atom_site_fract_z
_atom_site_U_iso_or_equiv
_atom_site_adp_type
_atom_site_occupancy
_atom_site_symmetry_multiplicity
_atom_site_calc_flag
_atom_site_refinement_flags
_atom_site_disorder_assembly
_atom_site_disorder_group
Hg1 Hg 0.57741(3) 0.194019(9) 0.378403(9) 0.05420(8) Uani 1 1 d . . .
Hg2 Hg 0.79410(3) 0.310706(9) 0.340325(9) 0.05491(8) Uani 1 1 d . . .
Cl1 Cl 0.35754(16) 0.14748(4) 0.32776(4) 0.0335(3) Uani 1 1 d . . .
Cl2 Cl 0.66020(17) 0.16006(5) 0.46206(5) 0.0403(3) Uani 1 1 d . . .
Cl3 Cl 0.69816(19) 0.35471(5) 0.26303(5) 0.0493(4) Uani 1 1 d . . .
Cl4 Cl 1.02942(18) 0.34874(5) 0.39196(5) 0.0430(4) Uani 1 1 d . . .
Cl5 Cl 0.86567(12) 0.21850(4) 0.32759(3) 0.0173(2) Uani 1 1 d . . .
Cl6 Cl 0.50593(15) 0.28640(4) 0.38798(4) 0.0305(3) Uani 1 1 d . . .
N1 N 0.1416(6) 0.34048(16) 0.22316(17) 0.0462(13) Uani 1 1 d D . .
C2 C 0.0658(5) 0.3151(2) 0.18226(19) 0.0440(16) Uani 1 1 d D . .
O2 O -0.0086(5) 0.33459(14) 0.14594(16) 0.0618(13) Uani 1 1 d D . .
N3 N 0.0774(5) 0.26603(15) 0.18523(16) 0.0370(12) Uani 1 1 d D . .
C4 C 0.1566(7) 0.2414(2) 0.22505(19) 0.0395(15) Uani 1 1 d D . .
N4 N 0.1587(6) 0.19551(15) 0.22308(17) 0.0438(13) Uani 1 1 d D . .
H4A H 0.1095 0.1807 0.1964 0.053 Uiso 1 1 calc R . .
H4B H 0.2093 0.1791 0.2485 0.053 Uiso 1 1 calc R . .
C5 C 0.2372(7) 0.2681(2) 0.2660(2) 0.0468(16) Uani 1 1 d D . .
H5 H 0.2982 0.2528 0.2941 0.056 Uiso 1 1 calc R . .
C6 C 0.2240(7) 0.3178(2) 0.2638(2) 0.0522(18) Uani 1 1 d D . .
H6 H 0.2738 0.3361 0.2914 0.063 Uiso 1 1 calc R . .
C7 C 0.1353(8) 0.3913(2) 0.2214(3) 0.0589(19) Uani 1 1 d . B .
H7A H 0.1394 0.4038 0.257 0.071 Uiso 1 1 calc R . .
H7B H 0.0196 0.4013 0.205 0.071 Uiso 1 1 calc R . .
C8 C 0.2855(10) 0.4128(2) 0.1924(3) 0.078(2) Uani 1 1 d DU . .
H8A H 0.2687 0.4045 0.1555 0.094 Uiso 1 1 calc R A 5
H8B H 0.3997 0.3982 0.2048 0.094 Uiso 1 1 calc R A 5
C9 C 0.3035(15) 0.4661(3) 0.1968(3) 0.151(4) Uani 0.5 1 d PDU B 5
H9A H 0.2705 0.4761 0.2319 0.182 Uiso 0.5 1 calc PR B 5
H9B H 0.4306 0.4751 0.192 0.182 Uiso 0.5 1 calc PR B 5
C10 C 0.188(2) 0.4918(4) 0.1584(8) 0.184(8) Uani 0.5 1 d PDU B 5
H10A H 0.0627 0.4875 0.1692 0.221 Uiso 0.5 1 calc PR B 5
H10B H 0.1987 0.4745 0.1254 0.221 Uiso 0.5 1 calc PR B 5
C11 C 0.209(3) 0.5438(4) 0.1458(6) 0.141(7) Uani 0.5 1 d PDU B 5
H11A H 0.3378 0.55 0.1407 0.169 Uiso 0.5 1 calc PR B 5
H11B H 0.1453 0.5497 0.1123 0.169 Uiso 0.5 1 calc PR B 5
C12 C 0.145(3) 0.5788(5) 0.1822(7) 0.127(8) Uani 0.5 1 d PDU B 5
H12A H 0.0518 0.5646 0.2032 0.191 Uiso 0.5 1 calc PR B 5
H12B H 0.095 0.6061 0.1633 0.191 Uiso 0.5 1 calc PR B 5
H12C H 0.2456 0.5893 0.2046 0.191 Uiso 0.5 1 calc PR B 5
C9' C 0.3035(15) 0.4661(3) 0.1968(3) 0.151(4) Uani 0.5 1 d PDU B 6
H9'1 H 0.2727 0.4747 0.2325 0.182 Uiso 0.5 1 calc PR B 6
H9'2 H 0.4325 0.4737 0.1932 0.182 Uiso 0.5 1 calc PR B 6
C10' C 0.205(3) 0.4977(3) 0.1632(6) 0.136(8) Uani 0.5 1 d PDU B 6
H10C H 0.0746 0.4912 0.1656 0.163 Uiso 0.5 1 calc PR B 6
H10D H 0.2392 0.492 0.1272 0.163 Uiso 0.5 1 calc PR B 6
C11' C 0.2410(19) 0.5494(3) 0.1771(5) 0.086(5) Uani 0.5 1 d PDU B 6
H11C H 0.2252 0.5549 0.2143 0.103 Uiso 0.5 1 calc PR B 6
H11D H 0.3646 0.5587 0.1681 0.103 Uiso 0.5 1 calc PR B 6
C12' C 0.108(2) 0.5758(5) 0.1463(6) 0.087(5) Uani 0.5 1 d PDU B 6
H12D H 0.1404 0.6095 0.1462 0.13 Uiso 0.5 1 calc PR B 6
H12E H -0.0107 0.572 0.1611 0.13 Uiso 0.5 1 calc PR B 6
H12F H 0.105 0.5637 0.1108 0.13 Uiso 0.5 1 calc PR B 6
H3 H 0.024(7) 0.239(3) 0.149(3) 0.13 Uiso 1 1 d D . .
N21 N 0.5613(5) 0.15822(15) 0.15914(15) 0.0365(11) Uani 1 1 d . . .
C22 C 0.4759(7) 0.18172(19) 0.11752(19) 0.0360(14) Uani 1 1 d . . .
O22 O 0.4118(5) 0.15828(13) 0.08193(13) 0.0435(10) Uani 1 1 d . . .
N23 N 0.4653(5) 0.22982(15) 0.11817(15) 0.0360(11) Uani 1 1 d . . .
C24 C 0.5401(7) 0.25546(19) 0.15838(18) 0.0369(14) Uani 1 1 d . . .
N24 N 0.5257(6) 0.30149(15) 0.15732(17) 0.0426(13) Uani 1 1 d . . .
H24A H 0.469 0.3155 0.1313 0.051 Uiso 1 1 calc R . .
H24B H 0.5726 0.3186 0.1827 0.051 Uiso 1 1 calc R . .
C25 C 0.6269(7) 0.2319(2) 0.2007(2) 0.0441(15) Uani 1 1 d . . .
H25 H 0.6785 0.2491 0.2289 0.053 Uiso 1 1 calc R . .
C26 C 0.6331(7) 0.1835(2) 0.1992(2) 0.0485(17) Uani 1 1 d . . .
H26 H 0.6897 0.167 0.2271 0.058 Uiso 1 1 calc R . .
C27 C 0.5648(7) 0.1067(2) 0.1610(2) 0.0490(17) Uani 1 1 d . D .
H27A H 0.6782 0.0961 0.1782 0.059 Uiso 1 1 calc R . .
H27B H 0.5616 0.094 0.1254 0.059 Uiso 1 1 calc R . .
C28 C 0.4068(9) 0.0871(2) 0.1898(2) 0.0580(18) Uani 1 1 d DU . .
H28A H 0.2935 0.0976 0.1725 0.07 Uiso 1 1 calc R C 1
H28B H 0.4095 0.1001 0.2253 0.07 Uiso 1 1 calc R C 1
C29 C 0.4094(9) 0.0328(2) 0.1925(3) 0.078(2) Uani 0.7 1 d PDU D 1
H29A H 0.3957 0.0199 0.1571 0.094 Uiso 0.7 1 calc PR D 1
H29B H 0.5279 0.0224 0.2067 0.094 Uiso 0.7 1 calc PR D 1
C30 C 0.2638(12) 0.0121(4) 0.2252(4) 0.096(3) Uani 0.7 1 d PDU D 1
H30A H 0.2898 -0.0219 0.2316 0.115 Uiso 0.7 1 calc PR D 1
H30B H 0.2653 0.0285 0.259 0.115 Uiso 0.7 1 calc PR D 1
C31 C 0.0793(13) 0.0167(4) 0.2004(5) 0.107(4) Uani 0.7 1 d PDU D 1
H31A H 0.068 0.0483 0.1839 0.129 Uiso 0.7 1 calc PR D 1
H31B H -0.0119 0.0147 0.2273 0.129 Uiso 0.7 1 calc PR D 1
C32 C 0.0417(19) -0.0212(5) 0.1605(5) 0.144(6) Uani 0.7 1 d PDU D 1
H32A H 0.073 -0.0093 0.1264 0.216 Uiso 0.7 1 calc PR D 1
H32B H -0.0862 -0.0295 0.1603 0.216 Uiso 0.7 1 calc PR D 1
H32C H 0.1138 -0.0494 0.1688 0.216 Uiso 0.7 1 calc PR D 1
C29' C 0.4094(9) 0.0328(2) 0.1925(3) 0.078(2) Uani 0.3 1 d PDU D 2
H29C H 0.3871 0.0193 0.1577 0.094 Uiso 0.3 1 calc PR D 2
H29D H 0.5289 0.0218 0.2053 0.094 Uiso 0.3 1 calc PR D 2
C30' C 0.267(2) 0.0160(6) 0.2282(7) 0.137(6) Uani 0.3 1 d PDU D 2
H30C H 0.3248 0.0071 0.2616 0.164 Uiso 0.3 1 calc PR D 2
H30D H 0.184 0.0427 0.2347 0.164 Uiso 0.3 1 calc PR D 2
C31' C 0.159(2) -0.0251(7) 0.2088(10) 0.209(9) Uani 0.3 1 d PDU D 2
H31C H 0.1066 -0.0414 0.2387 0.251 Uiso 0.3 1 calc PR D 2
H31D H 0.2404 -0.0478 0.1922 0.251 Uiso 0.3 1 calc PR D 2
C32' C 0.009(3) -0.0132(12) 0.1712(11) 0.180(11) Uani 0.3 1 d PDU D 2
H32D H -0.0811 0.006 0.1884 0.271 Uiso 0.3 1 calc PR D 2
H32E H -0.0468 -0.0426 0.1583 0.271 Uiso 0.3 1 calc PR D 2
H32F H 0.0572 0.0046 0.1423 0.271 Uiso 0.3 1 calc PR D 2
N41 N -0.1151(6) 0.13916(17) 0.06160(16) 0.0464(13) Uani 1 1 d . . .
C42 C -0.0557(7) 0.1661(2) 0.10219(19) 0.0393(14) Uani 1 1 d . . .
O42 O 0.0102(5) 0.14528(13) 0.14185(14) 0.0488(11) Uani 1 1 d . . .
N43 N -0.0671(6) 0.21391(16) 0.10076(15) 0.0373(12) Uani 1 1 d . . .
C44 C -0.1442(7) 0.2345(2) 0.05962(19) 0.0408(15) Uani 1 1 d . . .
N44 N -0.1548(6) 0.28185(18) 0.05868(17) 0.0482(14) Uani 1 1 d . . .
H44A H -0.1114 0.2986 0.0848 0.058 Uiso 1 1 calc R . .
H44B H -0.2051 0.2963 0.0319 0.058 Uiso 1 1 calc R . .
C45 C -0.2098(8) 0.2080(2) 0.0169(2) 0.0538(18) Uani 1 1 d . . .
H45 H -0.2628 0.2228 -0.0126 0.065 Uiso 1 1 calc R . .
C46 C -0.1930(8) 0.1604(2) 0.0204(2) 0.0560(18) Uani 1 1 d . . .
H46 H -0.2379 0.1413 -0.0072 0.067 Uiso 1 1 calc R . .
C47 C -0.1025(10) 0.0872(2) 0.0630(3) 0.067(2) Uani 1 1 d . . .
H47A H -0.187 0.0736 0.0368 0.081 Uiso 1 1 calc R . .
H47B H -0.1383 0.0757 0.0973 0.081 Uiso 1 1 calc R . .
C48 C 0.1057(13) 0.0685(3) 0.0516(3) 0.110(3) Uani 1 1 d U . .
H48A H 0.191 0.0867 0.0739 0.132 Uiso 1 1 calc R . .
H48B H 0.1153 0.0348 0.0618 0.132 Uiso 1 1 calc R . .
C49 C 0.1577(12) 0.0726(3) 0.0018(4) 0.104(3) Uani 1 1 d U . .
H49A H 0.1304 0.1056 -0.0091 0.125 Uiso 1 1 calc R . .
H49B H 0.0776 0.0518 -0.0192 0.125 Uiso 1 1 calc R . .
C50 C 0.3561(15) 0.0619(3) -0.0149(5) 0.176(3) Uani 1 1 d U . .
H50A H 0.386 0.029 -0.0046 0.211 Uiso 1 1 calc R . .
H50B H 0.4383 0.0832 0.0048 0.211 Uiso 1 1 calc R . .
C51 C 0.3972(16) 0.0677(6) -0.0752(6) 0.244(6) Uani 1 1 d U . .
H51A H 0.3322 0.0424 -0.0946 0.293 Uiso 1 1 calc R . .
H51B H 0.3474 0.0985 -0.0872 0.293 Uiso 1 1 calc R . .
C52 C 0.5539(14) 0.0661(4) -0.0861(6) 0.192(5) Uani 1 1 d U . .
H52A H 0.6152 0.0419 -0.065 0.287 Uiso 1 1 calc R . .
H52B H 0.6098 0.0971 -0.0795 0.287 Uiso 1 1 calc R . .
H52C H 0.5636 0.058 -0.1227 0.287 Uiso 1 1 calc R . .
N61 N 0.1766(6) 0.34254(16) -0.00520(16) 0.0415(12) Uani 1 1 d D . .
C62 C 0.2708(5) 0.32186(19) 0.03517(19) 0.0413(15) Uani 1 1 d D . .
O62 O 0.3292(5) 0.34443(14) 0.07208(15) 0.0574(12) Uani 1 1 d D . .
N63 N 0.2976(6) 0.27358(15) 0.03296(16) 0.0405(12) Uani 1 1 d D . .
C64 C 0.2351(7) 0.24628(19) -0.00830(19) 0.0373(14) Uani 1 1 d D . .
N64 N 0.2601(6) 0.20068(15) -0.00528(16) 0.0419(13) Uani 1 1 d D . .
H64A H 0.3147 0.1884 0.0221 0.05 Uiso 1 1 calc R . .
H64B H 0.2224 0.1821 -0.0306 0.05 Uiso 1 1 calc R . .
C65 C 0.1475(7) 0.2692(2) -0.0502(2) 0.0406(15) Uani 1 1 d D . .
H65 H 0.108 0.252 -0.08 0.049 Uiso 1 1 calc R . .
C66 C 0.1217(7) 0.3168(2) -0.0464(2) 0.0462(16) Uani 1 1 d D . .
H66 H 0.062 0.3327 -0.0743 0.055 Uiso 1 1 calc R . .
C67 C 0.1384(8) 0.3933(2) -0.0038(2) 0.0531(17) Uani 1 1 d . F .
H67A H 0.1494 0.4046 0.0323 0.064 Uiso 1 1 calc R . .
H67B H 0.0132 0.3989 -0.0162 0.064 Uiso 1 1 calc R . .
C68 C 0.2653(10) 0.4214(2) -0.0368(3) 0.071(2) Uani 1 1 d DU . .
H68A H 0.259 0.4092 -0.0726 0.086 Uiso 1 1 calc R E 3
H68B H 0.3902 0.4174 -0.0233 0.086 Uiso 1 1 calc R E 3
C69 C 0.2151(11) 0.4747(2) -0.0366(3) 0.094(3) Uani 0.5 1 d PDU F 3
H69A H 0.0824 0.4773 -0.0377 0.113 Uiso 0.5 1 calc PR F 3
H69B H 0.2588 0.4886 -0.0035 0.113 Uiso 0.5 1 calc PR F 3
C70 C 0.288(2) 0.5045(3) -0.0804(6) 0.106(5) Uani 0.5 1 d PDU F 3
H70A H 0.421 0.5039 -0.079 0.127 Uiso 0.5 1 calc PR F 3
H70B H 0.2463 0.4912 -0.114 0.127 Uiso 0.5 1 calc PR F 3
C71 C 0.2212(15) 0.5552(3) -0.0750(5) 0.067(4) Uani 0.5 1 d PDU F 3
H71A H 0.0909 0.557 -0.0836 0.08 Uiso 0.5 1 calc PR F 3
H71B H 0.2416 0.5665 -0.0392 0.08 Uiso 0.5 1 calc PR F 3
C72 C 0.3242(18) 0.5850(4) -0.1115(6) 0.090(5) Uani 0.5 1 d PDU F 3
H72A H 0.2854 0.5776 -0.147 0.135 Uiso 0.5 1 calc PR F 3
H72B H 0.4529 0.5783 -0.1069 0.135 Uiso 0.5 1 calc PR F 3
H72C H 0.3019 0.6186 -0.1044 0.135 Uiso 0.5 1 calc PR F 3
C69' C 0.2151(11) 0.4747(2) -0.0366(3) 0.094(3) Uani 0.5 1 d PDU F 4
H69C H 0.2058 0.4866 -0.0009 0.113 Uiso 0.5 1 calc PR F 4
H69D H 0.0989 0.48 -0.0552 0.113 Uiso 0.5 1 calc PR F 4
C70' C 0.3709(19) 0.5001(3) -0.0646(5) 0.092(4) Uani 0.5 1 d PDU F 4
H70C H 0.4847 0.4885 -0.0485 0.11 Uiso 0.5 1 calc PR F 4
H70D H 0.3676 0.4885 -0.1006 0.11 Uiso 0.5 1 calc PR F 4
C71' C 0.385(2) 0.5529(4) -0.0670(7) 0.143(7) Uani 0.5 1 d PDU F 4
H71C H 0.507 0.5624 -0.0772 0.171 Uiso 0.5 1 calc PR F 4
H71D H 0.3616 0.5669 -0.0329 0.171 Uiso 0.5 1 calc PR F 4
C72' C 0.248(2) 0.5702(7) -0.1062(7) 0.138(7) Uani 0.5 1 d PDU F 4
H72D H 0.254 0.551 -0.1375 0.207 Uiso 0.5 1 calc PR F 4
H72E H 0.2723 0.6035 -0.1145 0.207 Uiso 0.5 1 calc PR F 4
H72F H 0.1274 0.5676 -0.092 0.207 Uiso 0.5 1 calc PR F 4
H63 H 0.386(8) 0.248(4) 0.066(3) 0.207 Uiso 1 1 d D . .

loop_
_atom_site_aniso_label
_atom_site_aniso_U_11
_atom_site_aniso_U_22
_atom_site_aniso_U_33
_atom_site_aniso_U_23
_atom_site_aniso_U_13
_atom_site_aniso_U_12
Hg1 0.05309(15) 0.07204(17) 0.03684(12) 0.00382(11) -0.00994(11) -0.01145(12)
Hg2 0.05299(15) 0.07210(17) 0.03902(13) 0.00300(11) -0.00975(11) -0.01178(12)
Cl1 0.0364(6) 0.0438(7) 0.0194(5) 0.0002(5) -0.0165(5) -0.0043(5)
Cl2 0.0410(7) 0.0541(8) 0.0254(6) 0.0037(6) -0.0083(5) -0.0136(6)
Cl3 0.0567(8) 0.0632(9) 0.0273(6) 0.0045(6) -0.0148(6) -0.0184(7)
Cl4 0.0451(7) 0.0475(8) 0.0354(7) 0.0002(6) -0.0178(6) -0.0020(6)
Cl5 0.0123(5) 0.0292(5) 0.0106(4) -0.0018(4) 0.0043(4) 0.0001(4)
Cl6 0.0238(6) 0.0427(7) 0.0252(6) -0.0010(5) 0.0061(5) 0.0022(5)
N1 0.040(3) 0.052(3) 0.047(3) -0.008(2) -0.001(2) -0.004(2)
C2 0.030(3) 0.064(4) 0.038(3) -0.001(3) -0.003(2) 0.003(3)
O2 0.076(3) 0.049(2) 0.059(3) 0.000(2) -0.027(2) 0.004(2)
N3 0.027(2) 0.047(3) 0.036(2) -0.001(2) -0.0036(19) -0.0020(19)
C4 0.028(3) 0.058(3) 0.033(3) -0.001(3) 0.005(2) -0.004(2)
N4 0.054(3) 0.047(3) 0.030(2) 0.002(2) -0.009(2) -0.003(2)
C5 0.035(3) 0.070(4) 0.035(3) 0.004(3) -0.001(2) -0.004(3)
C6 0.038(3) 0.087(5) 0.031(3) -0.014(3) 0.006(3) -0.014(3)
C7 0.052(4) 0.055(4) 0.069(4) -0.025(3) -0.014(3) 0.003(3)
C8 0.113(6) 0.054(3) 0.067(5) -0.008(3) 0.008(4) -0.020(4)
C9 0.284(12) 0.057(3) 0.114(7) -0.016(4) 0.027(7) -0.001(6)
C10 0.138(16) 0.065(5) 0.35(2) -0.013(8) -0.025(13) 0.045(9)
C11 0.182(19) 0.068(6) 0.168(14) -0.036(6) -0.069(12) 0.006(9)
C12 0.180(19) 0.056(7) 0.145(15) 0.021(8) 0.003(14) 0.016(11)
C9' 0.284(12) 0.057(3) 0.114(7) -0.016(4) 0.027(7) -0.001(6)
C10' 0.24(2) 0.036(5) 0.132(14) -0.035(6) -0.018(13) -0.015(8)
C11' 0.125(11) 0.047(5) 0.082(10) -0.028(6) -0.041(8) -0.015(7)
C12' 0.119(12) 0.063(7) 0.078(10) 0.017(8) -0.003(9) -0.004(7)
N21 0.035(2) 0.049(3) 0.025(2) 0.002(2) -0.0028(19) -0.001(2)
C22 0.026(3) 0.051(3) 0.031(3) -0.004(2) 0.005(2) -0.004(2)
O22 0.053(2) 0.049(2) 0.0280(18) -0.0043(17) -0.0069(17) -0.0063(18)
N23 0.030(2) 0.047(3) 0.031(2) 0.000(2) 0.0017(19) -0.0093(19)
C24 0.027(3) 0.057(3) 0.027(3) -0.005(3) 0.006(2) -0.007(2)
N24 0.055(3) 0.044(3) 0.028(2) -0.003(2) -0.010(2) -0.009(2)
C25 0.036(3) 0.065(4) 0.031(3) -0.003(3) -0.006(2) -0.011(3)
C26 0.025(3) 0.081(4) 0.038(3) 0.006(3) -0.009(2) 0.002(3)
C27 0.043(3) 0.065(4) 0.038(3) 0.003(3) -0.001(3) 0.005(3)
C28 0.071(4) 0.054(3) 0.049(4) 0.002(3) -0.002(3) 0.003(3)
C29 0.101(4) 0.053(3) 0.081(5) 0.010(4) 0.004(4) -0.004(3)
C30 0.124(6) 0.093(6) 0.072(7) -0.019(5) 0.019(5) -0.051(6)
C31 0.106(5) 0.069(7) 0.149(10) -0.007(6) 0.033(7) -0.015(6)
C32 0.115(10) 0.172(12) 0.145(11) -0.050(8) 0.000(8) -0.048(10)
C29' 0.101(4) 0.053(3) 0.081(5) 0.010(4) 0.004(4) -0.004(3)
C30' 0.089(10) 0.142(10) 0.180(17) 0.112(8) 0.020(7) 0.009(9)
C31' 0.151(11) 0.203(15) 0.27(2) 0.111(15) 0.021(11) -0.066(10)
C32' 0.263(18) 0.14(2) 0.14(2) 0.091(16) -0.001(13) -0.100(17)
N41 0.050(3) 0.058(3) 0.031(2) -0.005(2) -0.001(2) -0.007(2)
C42 0.034(3) 0.055(3) 0.029(3) -0.001(3) 0.004(2) -0.001(3)
O42 0.055(2) 0.051(2) 0.040(2) -0.0016(19) 0.0016(19) -0.0039(19)
N43 0.035(2) 0.052(3) 0.024(2) 0.004(2) -0.0054(18) -0.002(2)
C44 0.029(3) 0.064(4) 0.030(3) -0.001(3) 0.007(2) -0.007(3)
N44 0.040(3) 0.070(3) 0.035(3) 0.008(2) -0.006(2) -0.001(2)
C45 0.045(3) 0.091(5) 0.025(3) -0.003(3) -0.007(3) -0.016(3)
C46 0.048(3) 0.076(4) 0.044(3) -0.017(3) 0.000(3) -0.020(3)
C47 0.090(5) 0.062(4) 0.051(4) -0.012(3) 0.012(4) -0.018(4)
C48 0.153(7) 0.060(5) 0.116(5) -0.005(5) -0.004(5) -0.013(5)
C49 0.125(5) 0.064(5) 0.125(5) 0.036(5) -0.001(5) -0.006(5)
C50 0.202(6) 0.094(6) 0.234(6) -0.059(7) 0.047(6) 0.076(6)
C51 0.137(6) 0.297(17) 0.304(8) 0.054(14) 0.117(7) 0.099(10)
C52 0.103(6) 0.195(11) 0.277(11) -0.119(10) 0.021(7) -0.012(8)
N61 0.039(2) 0.049(3) 0.036(2) 0.001(2) 0.008(2) -0.001(2)
C62 0.041(3) 0.047(3) 0.036(3) -0.009(3) -0.001(3) -0.005(3)
O62 0.077(3) 0.047(2) 0.047(2) -0.002(2) -0.008(2) -0.002(2)
N63 0.048(3) 0.041(2) 0.033(2) -0.002(2) -0.008(2) -0.011(2)
C64 0.034(3) 0.050(3) 0.029(3) 0.003(2) 0.010(2) -0.009(2)
N64 0.051(3) 0.050(3) 0.024(2) -0.001(2) -0.007(2) -0.003(2)
C65 0.034(3) 0.054(3) 0.033(3) 0.002(3) -0.006(2) 0.004(3)
C66 0.034(3) 0.058(4) 0.046(3) 0.001(3) -0.002(3) 0.000(3)
C67 0.056(4) 0.055(4) 0.049(4) -0.003(3) 0.000(3) 0.006(3)
C68 0.082(5) 0.040(3) 0.093(5) 0.000(3) 0.027(4) 0.004(3)
C69 0.128(6) 0.053(3) 0.104(6) 0.008(4) 0.018(5) 0.018(4)
C70 0.105(12) 0.059(5) 0.156(12) 0.042(6) 0.018(10) 0.018(7)
C71 0.044(7) 0.060(5) 0.098(10) 0.008(6) 0.005(7) 0.007(5)
C72 0.078(10) 0.048(6) 0.145(14) 0.016(7) 0.038(9) 0.007(7)
C69' 0.128(6) 0.053(3) 0.104(6) 0.008(4) 0.018(5) 0.018(4)
C70' 0.194(12) 0.036(5) 0.048(8) 0.009(5) 0.031(8) 0.005(6)
C71' 0.199(14) 0.051(6) 0.176(16) 0.036(10) -0.026(10) -0.007(8)
C72' 0.170(16) 0.127(12) 0.118(14) 0.070(10) 0.054(10) 0.062(12)

loop_
_atom_type_symbol
_atom_type_description
_atom_type_scat_dispersion_real
_atom_type_scat_dispersion_imag
_atom_type_scat_source
C C 0.0033 0.0016 'International Tables Vol C Tables 4.2.6.8 and 6.1.1.4'
H H 0 0 'International Tables Vol C Tables 4.2.6.8 and 6.1.1.4'
N N 0.0061 0.0033 'International Tables Vol C Tables 4.2.6.8 and 6.1.1.4'
O O 0.0106 0.006 'International Tables Vol C Tables 4.2.6.8 and 6.1.1.4'
Cl Cl 0.1484 0.1585 'International Tables Vol C Tables 4.2.6.8 and 6.1.1.4'
Hg Hg -2.3894 9.2266 'International Tables Vol C Tables 4.2.6.8 and 6.1.1.4'

loop_
_geom_angle_atom_site_label_1
_geom_angle_atom_site_label_2
_geom_angle_atom_site_label_3
_geom_angle
Cl2 Hg1 Cl1 114.57(4)
Cl2 Hg1 Cl5 111.04(4)
Cl1 Hg1 Cl5 114.31(4)
Cl2 Hg1 Cl6 110.26(4)
Cl1 Hg1 Cl6 116.11(4)
Cl5 Hg1 Cl6 87.62(3)
Cl4 Hg2 Cl3 114.72(5)
Cl4 Hg2 Cl6 116.52(4)
Cl3 Hg2 Cl6 107.35(4)
Cl4 Hg2 Cl5 110.77(4)
Cl3 Hg2 Cl5 116.46(4)
Cl6 Hg2 Cl5 88.42(3)
Hg1 Cl5 Hg2 91.42(3)
Hg2 Cl6 Hg1 92.49(4)
C6 N1 C2 120.9(5)
C6 N1 C7 120.5(5)
C2 N1 C7 118.5(5)
O2 C2 N1 122.0(5)
O2 C2 N3 121.4(5)
N1 C2 N3 116.6(4)
C4 N3 C2 125.0(4)
C4 N3 H3 111(3)
C2 N3 H3 123(3)
N4 C4 N3 119.0(5)
N4 C4 C5 123.6(5)
N3 C4 C5 117.4(5)
C4 N4 H4A 120
C4 N4 H4B 120
H4A N4 H4B 120
C6 C5 C4 118.0(5)
C6 C5 H5 121
C4 C5 H5 121
N1 C6 C5 121.9(5)
N1 C6 H6 119
C5 C6 H6 119
N1 C7 C8 113.4(5)
N1 C7 H7A 108.9
C8 C7 H7A 108.9
N1 C7 H7B 108.9
C8 C7 H7B 108.9
H7A C7 H7B 107.7
C7 C8 C9 115.5(7)
C7 C8 H8A 108.4
C9 C8 H8A 108.4
C7 C8 H8B 108.4
C9 C8 H8B 108.4
H8A C8 H8B 107.5
C10 C9 C8 112.6(8)
C10 C9 H9A 109.1
C8 C9 H9A 109.1
C10 C9 H9B 109.1
C8 C9 H9B 109.1
H9A C9 H9B 107.8
C9 C10 C11 123.9(13)
C9 C10 H10A 106.3
C11 C10 H10A 106.3
C9 C10 H10B 106.4
C11 C10 H10B 106.4
H10A C10 H10B 106.4
C12 C11 C10 118.7(14)
C12 C11 H11A 107.6
C10 C11 H11A 107.6
C12 C11 H11B 107.6
C10 C11 H11B 107.6
H11A C11 H11B 107.1
C11' C10' H10C 109.3
C11' C10' H10D 109.3
H10C C10' H10D 108
C12' C11' C10' 104.3(11)
C12' C11' H11C 110.9
C10' C11' H11C 110.9
C12' C11' H11D 110.9
C10' C11' H11D 110.9
H11C C11' H11D 108.9
C26 N21 C22 120.0(5)
C26 N21 C27 119.6(4)
C22 N21 C27 120.3(4)
O22 C22 N23 121.8(5)
O22 C22 N21 119.0(5)
N23 C22 N21 119.1(4)
C22 N23 C24 120.8(4)
N24 C24 N23 118.5(5)
N24 C24 C25 121.2(5)
N23 C24 C25 120.3(5)
C24 N24 H24A 120
C24 N24 H24B 120
H24A N24 H24B 120
C26 C25 C24 117.4(5)
C26 C25 H25 121.3
C24 C25 H25 121.3
N21 C26 C25 122.3(5)
N21 C26 H26 118.9
C25 C26 H26 118.9
N21 C27 C28 111.5(5)
N21 C27 H27A 109.3
C28 C27 H27A 109.3
N21 C27 H27B 109.3
C28 C27 H27B 109.3
H27A C27 H27B 108
C27 C28 C29 112.2(5)
C27 C28 H28A 109.2
C29 C28 H28A 109.2
C27 C28 H28B 109.2
C29 C28 H28B 109.2
H28A C28 H28B 107.9
C30 C29 C28 113.7(7)
C30 C29 H29A 108.8
C28 C29 H29A 108.8
C30 C29 H29B 108.8
C28 C29 H29B 108.8
H29A C29 H29B 107.7
C31 C30 C29 112.7(8)
C31 C30 H30A 109
C29 C30 H30A 109
C31 C30 H30B 109
C29 C30 H30B 109
H30A C30 H30B 107.8
C30 C31 C32 112.5(9)
C30 C31 H31A 109.1
C32 C31 H31A 109.1
C30 C31 H31B 109.1
C32 C31 H31B 109.1
H31A C31 H31B 107.8
C31' C30' H30C 108.6
C31' C30' H30D 108.5
H30C C30' H30D 107.5
C30' C31' C32' 115.5(18)
C30' C31' H31C 108.4
C32' C31' H31C 108.4
C30' C31' H31D 108.4
C32' C31' H31D 108.4
H31C C31' H31D 107.5
C31' C32' H32D 109.5
C31' C32' H32E 109.5
H32D C32' H32E 109.5
C31' C32' H32F 109.5
H32D C32' H32F 109.5
H32E C32' H32F 109.5
C46 N41 C42 119.3(5)
C46 N41 C47 119.4(5)
C42 N41 C47 121.2(5)
O42 C42 N43 120.4(5)
O42 C42 N41 118.5(5)
N43 C42 N41 121.1(5)
C44 N43 C42 118.9(4)
N43 C44 N44 118.3(5)
N43 C44 C45 121.9(5)
N44 C44 C45 119.7(5)
C44 N44 H44A 120
C44 N44 H44B 120
H44A N44 H44B 120
C46 C45 C44 116.4(5)
C46 C45 H45 121.8
C44 C45 H45 121.8
N41 C46 C45 122.2(5)
N41 C46 H46 118.9
C45 C46 H46 118.9
N41 C47 C48 111.7(5)
N41 C47 H47A 109.3
C48 C47 H47A 109.3
N41 C47 H47B 109.3
C48 C47 H47B 109.3
H47A C47 H47B 107.9
C49 C48 C47 115.5(7)
C49 C48 H48A 108.4
C47 C48 H48A 108.4
C49 C48 H48B 108.4
C47 C48 H48B 108.4
H48A C48 H48B 107.5
C48 C49 C50 122.4(9)
C48 C49 H49A 106.7
C50 C49 H49A 106.7
C48 C49 H49B 106.7
C50 C49 H49B 106.7
H49A C49 H49B 106.6
C49 C50 C51 116.8(9)
C49 C50 H50A 108.1
C51 C50 H50A 108.1
C49 C50 H50B 108.1
C51 C50 H50B 108.1
H50A C50 H50B 107.3
C52 C51 C50 115.7(14)
C52 C51 H51A 108.4
C50 C51 H51A 108.4
C52 C51 H51B 108.3
C50 C51 H51B 108.4
H51A C51 H51B 107.4
C51 C52 H52A 109.5
C51 C52 H52B 109.5
H52A C52 H52B 109.5
C51 C52 H52C 109.5
H52A C52 H52C 109.5
H52B C52 H52C 109.5
C66 N61 C62 120.9(5)
C66 N61 C67 119.6(5)
C62 N61 C67 119.5(4)
O62 C62 N61 122.7(5)
O62 C62 N63 119.9(5)
N61 C62 N63 117.3(4)
C62 N63 C64 122.3(4)
C62 N63 H63 127(5)
C64 N63 H63 111(5)
N64 C64 N63 117.2(5)
N64 C64 C65 124.1(5)
N63 C64 C65 118.7(5)
C64 N64 H64A 120
C64 N64 H64B 120
H64A N64 H64B 120
C66 C65 C64 117.3(5)
C66 C65 H65 121.4
C64 C65 H65 121.4
N61 C66 C65 123.3(5)
N61 C66 H66 118.3
C65 C66 H66 118.3
N61 C67 C68 111.9(5)
N61 C67 H67A 109.2
C68 C67 H67A 109.2
N61 C67 H67B 109.2
C68 C67 H67B 109.2
H67A C67 H67B 107.9
C67 C68 C69 110.6(6)
C67 C68 H68A 109.5
C69 C68 H68A 109.5
C67 C68 H68B 109.5
C69 C68 H68B 109.5
H68A C68 H68B 108.1
C70 C69 C68 116.1(7)
C70 C69 H69A 108.3
C68 C69 H69A 108.2
C70 C69 H69B 108.2
C68 C69 H69B 108.2
H69A C69 H69B 107.4
C71 C70 C69 109.0(10)
C71 C70 H70A 109.9
C69 C70 H70A 109.9
C71 C70 H70B 109.9
C69 C70 H70B 109.9
H70A C70 H70B 108.3
C72 C71 C70 107.2(10)
C72 C71 H71A 110.3
C70 C71 H71A 110.3
C72 C71 H71B 110.3
C70 C71 H71B 110.3
H71A C71 H71B 108.5
C71' C70' H70C 106.8
C71' C70' H70D 106.8
H70C C70' H70D 106.7
C70' C71' C72' 107.8(13)
C70' C71' H71C 110.1
C72' C71' H71C 110.1
C70' C71' H71D 110.1
C72' C71' H71D 110.1
H71C C71' H71D 108.5

loop_
_geom_bond_atom_site_label_1
_geom_bond_atom_site_label_2
_geom_bond_distance
Hg1 Cl2 2.4358(12)
Hg1 Cl1 2.4501(11)
Hg1 Cl5 2.6411(10)
Hg1 Cl6 2.6704(12)
Hg2 Cl4 2.4246(13)
Hg2 Cl3 2.4475(13)
Hg2 Cl6 2.5975(11)
Hg2 Cl5 2.6752(10)
N1 C6 1.364(7)
N1 C2 1.386(7)
N1 C7 1.435(7)
C2 O2 1.211(6)
C2 N3 1.389(7)
N3 C4 1.365(7)
N3 H3 1.27(7)
C4 N4 1.293(7)
C4 C5 1.422(8)
N4 H4A 0.88
N4 H4B 0.88
C5 C6 1.404(8)
C5 H5 0.95
C6 H6 0.95
C7 C8 1.492(9)
C7 H7A 0.99
C7 H7B 0.99
C8 C9 1.514(10)
C8 H8A 0.99
C8 H8B 0.99
C9 C10 1.486(14)
C9 H9A 0.99
C9 H9B 0.99
C10 C11 1.511(13)
C10 H10A 0.99
C10 H10B 0.99
C11 C12 1.453(15)
C11 H11A 0.99
C11 H11B 0.99
C12 H12A 0.98
C12 H12B 0.98
C12 H12C 0.98
C10' C11' 1.522(12)
C10' H10C 0.99
C10' H10D 0.99
C11' C12' 1.459(14)
C11' H11C 0.99
C11' H11D 0.99
C12' H12D 0.98
C12' H12E 0.98
C12' H12F 0.98
N21 C26 1.358(7)
N21 C22 1.403(6)
N21 C27 1.453(7)
C22 O22 1.222(6)
C22 N23 1.358(7)
N23 C24 1.374(6)
C24 N24 1.302(7)
C24 C25 1.423(7)
N24 H24A 0.88
N24 H24B 0.88
C25 C26 1.363(8)
C25 H25 0.95
C26 H26 0.95
C27 C28 1.516(8)
C27 H27A 0.99
C27 H27B 0.99
C28 C29 1.533(8)
C28 H28A 0.99
C28 H28B 0.99
C29 C30 1.511(10)
C29 H29A 0.99
C29 H29B 0.99
C30 C31 1.505(12)
C30 H30A 0.99
C30 H30B 0.99
C31 C32 1.508(13)
C31 H31A 0.99
C31 H31B 0.99
C32 H32A 0.98
C32 H32B 0.98
C32 H32C 0.98
C30' C31' 1.488(17)
C30' H30C 0.99
C30' H30D 0.99
C31' C32' 1.497(18)
C31' H31C 0.99
C31' H31D 0.99
C32' H32D 0.98
C32' H32E 0.98
C32' H32F 0.98
N41 C46 1.343(7)
N41 C42 1.363(7)
N41 C47 1.467(8)
C42 O42 1.271(6)
C42 N43 1.350(7)
N43 C44 1.331(7)
C44 N44 1.336(7)
C44 C45 1.412(8)
N44 H44A 0.88
N44 H44B 0.88
C45 C46 1.349(9)
C45 H45 0.95
C46 H46 0.95
C47 C48 1.671(11)
C47 H47A 0.99
C47 H47B 0.99
C48 C49 1.365(12)
C48 H48A 0.99
C48 H48B 0.99
C49 C50 1.579(13)
C49 H49A 0.99
C49 H49B 0.99
C50 C51 1.611(19)
C50 H50A 0.99
C50 H50B 0.99
C51 C52 1.208(14)
C51 H51A 0.99
C51 H51B 0.99
C52 H52A 0.98
C52 H52B 0.98
C52 H52C 0.98
N61 C66 1.346(7)
N61 C62 1.374(7)
N61 C67 1.459(7)
C62 O62 1.220(6)
C62 N63 1.377(7)
N63 C64 1.388(6)
N63 H63 1.28(9)
C64 N64 1.300(7)
C64 C65 1.409(7)
N64 H64A 0.88
N64 H64B 0.88
C65 C66 1.360(8)
C65 H65 0.95
C66 H66 0.95
C67 C68 1.517(9)
C67 H67A 0.99
C67 H67B 0.99
C68 C69 1.547(9)
C68 H68A 0.99
C68 H68B 0.99
C69 C70 1.524(13)
C69 H69A 0.99
C69 H69B 0.99
C70 C71 1.523(12)
C70 H70A 0.99
C70 H70B 0.99
C71 C72 1.492(13)
C71 H71A 0.99
C71 H71B 0.99
C72 H72A 0.98
C72 H72B 0.98
C72 H72C 0.98
C70' C71' 1.494(12)
C70' H70C 0.99
C70' H70D 0.99
C71' C72' 1.500(16)
C71' H71C 0.99
C71' H71D 0.99
C72' H72D 0.98
C72' H72E 0.98
C72' H72F 0.98

loop_
_geom_hbond_atom_site_label_D
_geom_hbond_atom_site_label_H
_geom_hbond_atom_site_label_A
_geom_hbond_distance_DH
_geom_hbond_distance_HA
_geom_hbond_distance_DA
_geom_hbond_angle_DHA
_geom_hbond_site_symmetry_A
N4 H4A O42 0.88 1.87 2.745(6) 176 .
N4 H4B Cl1 0.88 2.47 3.343(4) 169.4 .
N3 H3 N43 1.27(7) 1.57(7) 2.826(6) 168(6) .
N24 H24A O62 0.88 2 2.883(6) 176.7 .
N24 H24B Cl3 0.88 2.48 3.350(4) 170.3 .
N63 H63 N23 1.28(9) 1.55(9) 2.795(6) 160(8) .
N44 H44A O2 0.88 2.02 2.895(6) 177.9 .
N44 H44B Cl2 0.88 2.39 3.266(5) 176.5 4_465
N64 H64A O22 0.88 1.89 2.771(5) 174.4 .
N64 H64B Cl4 0.88 2.59 3.426(4) 159.8 4_465

loop_
_geom_torsion_atom_site_label_1
_geom_torsion_atom_site_label_2
_geom_torsion_atom_site_label_3
_geom_torsion_atom_site_label_4
_geom_torsion
Cl2 Hg1 Cl5 Hg2 -109.34(4)
Cl1 Hg1 Cl5 Hg2 119.16(4)
Cl6 Hg1 Cl5 Hg2 1.47(3)
Cl4 Hg2 Cl5 Hg1 116.35(4)
Cl3 Hg2 Cl5 Hg1 -110.14(4)
Cl6 Hg2 Cl5 Hg1 -1.51(3)
Cl4 Hg2 Cl6 Hg1 -111.01(4)
Cl3 Hg2 Cl6 Hg1 118.78(4)
Cl5 Hg2 Cl6 Hg1 1.49(3)
Cl2 Hg1 Cl6 Hg2 110.06(4)
Cl1 Hg1 Cl6 Hg2 -117.52(4)
Cl5 Hg1 Cl6 Hg2 -1.52(3)
C6 N1 C2 O2 179.7(5)
C7 N1 C2 O2 -1.7(6)
C6 N1 C2 N3 0.4(6)
C7 N1 C2 N3 179.0(4)
O2 C2 N3 C4 -179.1(4)
N1 C2 N3 C4 0.1(6)
C2 N3 C4 N4 -179.9(4)
C2 N3 C4 C5 -1.6(7)
N4 C4 C5 C6 -179.4(5)
N3 C4 C5 C6 2.4(7)
C2 N1 C6 C5 0.5(8)
C7 N1 C6 C5 -178.0(5)
C4 C5 C6 N1 -2.0(8)
C6 N1 C7 C8 93.7(7)
C2 N1 C7 C8 -84.9(6)
N1 C7 C8 C9 -170.2(6)
C7 C8 C9 C10 -86.1(12)
C8 C9 C10 C11 -165.7(15)
C9 C10 C11 C12 -75(2)
C26 N21 C22 O22 -179.9(5)
C27 N21 C22 O22 -3.2(7)
C26 N21 C22 N23 -0.5(7)
C27 N21 C22 N23 176.2(4)
O22 C22 N23 C24 -179.3(5)
N21 C22 N23 C24 1.4(7)
C22 N23 C24 N24 -179.7(5)
C22 N23 C24 C25 -1.4(7)
N24 C24 C25 C26 178.8(5)
N23 C24 C25 C26 0.5(7)
C22 N21 C26 C25 -0.4(8)
C27 N21 C26 C25 -177.1(5)
C24 C25 C26 N21 0.4(8)
C26 N21 C27 C28 84.8(6)
C22 N21 C27 C28 -91.9(6)
N21 C27 C28 C29 -179.5(5)
C27 C28 C29 C30 174.6(6)
C28 C29 C30 C31 71.3(10)
C29 C30 C31 C32 80.6(12)
C46 N41 C42 O42 176.8(5)
C47 N41 C42 O42 -0.6(8)
C46 N41 C42 N43 -2.8(8)
C47 N41 C42 N43 179.8(5)
O42 C42 N43 C44 -177.0(5)
N41 C42 N43 C44 2.6(7)
C42 N43 C44 N44 180.0(4)
C42 N43 C44 C45 -1.8(7)
N43 C44 C45 C46 1.1(8)
N44 C44 C45 C46 179.4(5)
C42 N41 C46 C45 2.2(8)
C47 N41 C46 C45 179.6(6)
C44 C45 C46 N41 -1.3(8)
C46 N41 C47 C48 104.3(7)
C42 N41 C47 C48 -78.3(7)
N41 C47 C48 C49 -72.8(8)
C47 C48 C49 C50 173.3(7)
C48 C49 C50 C51 179.3(10)
C49 C50 C51 C52 169.7(12)
C66 N61 C62 O62 176.8(5)
C67 N61 C62 O62 -2.1(6)
C66 N61 C62 N63 -3.5(6)
C67 N61 C62 N63 177.6(4)
O62 C62 N63 C64 -179.5(4)
N61 C62 N63 C64 0.7(6)
C62 N63 C64 N64 -176.7(4)
C62 N63 C64 C65 2.6(7)
N64 C64 C65 C66 176.1(5)
N63 C64 C65 C66 -3.2(7)
C62 N61 C66 C65 3.0(8)
C67 N61 C66 C65 -178.2(5)
C64 C65 C66 N61 0.5(8)
C66 N61 C67 C68 -77.7(7)
C62 N61 C67 C68 101.2(6)
N61 C67 C68 C69 177.1(5)
C67 C68 C69 C70 -160.9(9)
C68 C69 C70 C71 178.4(9)
C69 C70 C71 C72 168.6(11)
